data_1559686
loop_
_publ_author_name
'Watkins, Daniel'
'Roseveare, Thomas M.'
'Warren, Mark R.'
'Thompson, Stephen P.'
'Fletcher, Ashleigh J.'
'Brammer, Lee'

_publ_section_title
;
 Multi-stimulus linear negative expansion of a breathing
 M(O<sub>2</sub>CR)<sub>4</sub>-node MOF.
;
_journal_name_full 'Faraday discussions'
_journal_page_first 133
_journal_page_last 151
_journal_paper_doi 10.1039/d0fd00089b
_journal_volume 225
_journal_year 2021
_chemical_formula_moiety '0.33(C48 H18 Cd3 N6 O36), 2(C2 H8 N)'
_chemical_formula_sum 'C20 H22 Cd N4 O12'
_chemical_formula_weight 622.81
_chemical_name_common SHF-81
_space_group_crystal_system trigonal
_space_group_IT_number 152
_space_group_name_Hall 'P 31 2"'
_space_group_name_H-M_alt 'P 31 2 1'
_atom_sites_solution_hydrogens geom
_atom_sites_solution_primary direct
_audit_creation_date 2018-06-14
_audit_creation_method
;
Olex2 1.2
(compiled 2015.01.26 svn.r3150 for OlexSys, GUI svn.r4998)
;
_audit_update_record
;
2020-06-29 deposited with the CCDC.	2020-08-17 downloaded from the CCDC.
;
_cell_angle_alpha 90
_cell_angle_beta 90
_cell_angle_gamma 120
_cell_formula_units_Z 3
_cell_length_a 13.9484(7)
_cell_length_b 13.9484(7)
_cell_length_c 13.1157(4)
_cell_measurement_reflns_used 5934
_cell_measurement_temperature 298
_cell_measurement_theta_max 25.3640
_cell_measurement_theta_min 2.2160
_cell_volume 2209.89(17)
_computing_cell_refinement
;
CrysAlisPro, Agilent Technologies,
Version 1.171.37.34 (release 22-05-2014 CrysAlis171 .NET)
(compiled May 22 2014,16:03:01)
;
_computing_data_collection
;
CrysAlisPro, Agilent Technologies,
Version 1.171.37.34 (release 22-05-2014 CrysAlis171 .NET)
(compiled May 22 2014,16:03:01)
;
_computing_data_reduction
;
CrysAlisPro, Agilent Technologies,
Version 1.171.37.34 (release 22-05-2014 CrysAlis171 .NET)
(compiled May 22 2014,16:03:01)
;
_computing_molecular_graphics 'Olex2 (Dolomanov et al., 2009)'
_computing_publication_material 'Olex2 (Dolomanov et al., 2009)'
_computing_structure_refinement 'XL (Sheldrick, 2008)'
_computing_structure_solution 'XS (Sheldrick, 2008)'
_diffrn_ambient_temperature 298
_diffrn_detector 'CCD plate'
_diffrn_measured_fraction_theta_full 1.000
_diffrn_measured_fraction_theta_max 1.000
_diffrn_measurement_details
;
#__ type_ start__ end____ width___ exp.time_
  1 omega  -92.00   38.00   0.4000    0.1970
omega____ theta____ kappa____ phi______ frames
    -       30.0000   45.0000  -80.0000 325

#__ type_ start__ end____ width___ exp.time_
  2 phi    -80.00   40.00   0.4000    0.1970
omega____ theta____ kappa____ phi______ frames
  38.0000   30.0000   45.0000     -     300

#__ type_ start__ end____ width___ exp.time_
  3 omega  -92.00   38.00   0.4000    0.1970
omega____ theta____ kappa____ phi______ frames
    -       30.0000   45.0000   40.0000 325

#__ type_ start__ end____ width___ exp.time_
  4 phi     40.00  160.00   0.4000    0.1970
omega____ theta____ kappa____ phi______ frames
  38.0000   30.0000   45.0000     -     300

#__ type_ start__ end____ width___ exp.time_
  5 omega  -92.00   38.00   0.4000    0.1970
omega____ theta____ kappa____ phi______ frames
    -       30.0000   45.0000  160.0000 325

#__ type_ start__ end____ width___ exp.time_
  6 phi    -90.00  150.00   0.4000    0.1970
omega____ theta____ kappa____ phi______ frames
  38.0000   30.0000    0.0000     -     600
;
_diffrn_measurement_device 'abstract diffractometer'
_diffrn_measurement_device_type 'dectris-CrysAlisPro-abstract goniometer imported dectris images'
_diffrn_measurement_method '\w and \p scans'
_diffrn_orient_matrix_UB_11 0.0094200000
_diffrn_orient_matrix_UB_12 0.0351714000
_diffrn_orient_matrix_UB_13 -0.0403947000
_diffrn_orient_matrix_UB_21 0.0494923000
_diffrn_orient_matrix_UB_22 0.0018844000
_diffrn_orient_matrix_UB_23 -0.0096965000
_diffrn_orient_matrix_UB_31 -0.0267532000
_diffrn_orient_matrix_UB_32 -0.0448059000
_diffrn_orient_matrix_UB_33 -0.0321381000
_diffrn_radiation_monochromator synchrotron
_diffrn_radiation_probe x-ray
_diffrn_radiation_type synchrotron
_diffrn_radiation_wavelength 0.6889
_diffrn_reflns_av_R_equivalents 0.0613
_diffrn_reflns_av_unetI/netI 0.0375
_diffrn_reflns_Laue_measured_fraction_full 1.000
_diffrn_reflns_Laue_measured_fraction_max 1.000
_diffrn_reflns_limit_h_max 20
_diffrn_reflns_limit_h_min -20
_diffrn_reflns_limit_k_max 20
_diffrn_reflns_limit_k_min -19
_diffrn_reflns_limit_l_max 19
_diffrn_reflns_limit_l_min -18
_diffrn_reflns_number 31932
_diffrn_reflns_point_group_measured_fraction_full 1.000
_diffrn_reflns_point_group_measured_fraction_max 1.000
_diffrn_reflns_theta_full 24.415
_diffrn_reflns_theta_max 29.940
_diffrn_reflns_theta_min 1.505
_diffrn_source synchrotron
_exptl_absorpt_coefficient_mu 0.741
_exptl_absorpt_correction_T_max 1.00000
_exptl_absorpt_correction_T_min 0.69233
_exptl_absorpt_correction_type multi-scan
_exptl_absorpt_process_details
;
CrysAlisPro, Agilent Technologies,
Version 1.171.37.34 (release 22-05-2014 CrysAlis171 .NET)
(compiled May 22 2014,16:03:01)
Empirical absorption correction using spherical harmonics,
 implemented in SCALE3 ABSPACK scaling algorithm.
;
_exptl_crystal_colour 'clear orange'
_exptl_crystal_colour_lustre clear
_exptl_crystal_colour_primary orange
_exptl_crystal_density_diffrn 1.404
_exptl_crystal_description needle
_exptl_crystal_F_000 942
_exptl_crystal_recrystallization_method 'Re-crystallisation from solvent: DMF'
_exptl_crystal_size_max 0.2
_exptl_crystal_size_mid 0.13
_exptl_crystal_size_min 0.13
_refine_diff_density_max 0.616
_refine_diff_density_min -1.584
_refine_diff_density_rms 0.082
_refine_ls_abs_structure_details
;
 Flack x determined using 1028 quotients [(I+)-(I-)]/[(I+)+(I-)]
 (Parsons, Flack and Wagner, Acta Cryst. B69 (2013) 249-259).
;
_refine_ls_abs_structure_Flack -0.011(19)
_refine_ls_extinction_method none
_refine_ls_goodness_of_fit_ref 1.007
_refine_ls_hydrogen_treatment constr
_refine_ls_matrix_type full
_refine_ls_number_parameters 157
_refine_ls_number_reflns 4705
_refine_ls_number_restraints 129
_refine_ls_restrained_S_all 1.014
_refine_ls_R_factor_all 0.0857
_refine_ls_R_factor_gt 0.0542
_refine_ls_shift/su_max 0.000
_refine_ls_shift/su_mean 0.000
_refine_ls_structure_factor_coef Fsqd
_refine_ls_weighting_details 'w=1/[\s^2^(Fo^2^)+(0.1050P)^2^] where P=(Fo^2^+2Fc^2^)/3'
_refine_ls_weighting_scheme calc
_refine_ls_wR_factor_gt 0.1402
_refine_ls_wR_factor_ref 0.1676
_reflns_Friedel_coverage 0.806
_reflns_Friedel_fraction_full 1.000
_reflns_Friedel_fraction_max 1.000
_reflns_number_gt 2982
_reflns_number_total 4705
_reflns_threshold_expression 'I > 2\s(I)'
_cod_data_source_file d0fd00089b2.cif
_cod_data_source_block vac_rt_2_
_cod_depositor_comments 'Adding full bibliography for 1559676--1559688.cif.'
_cod_original_cell_volume 2209.9(2)
_cod_database_code 1559686
_chemical_oxdiff_formula 'Cd N4 O12 C20 H22'
_shelx_space_group_comment
;
The symmetry employed for this shelxl refinement is uniquely defined
by the following loop, which should always be used as a source of
symmetry information in preference to the above space-group names.
They are only intended as comments.
;
_reflns_odcompleteness_completeness 99.96
_reflns_odcompleteness_iscentric 1
_reflns_odcompleteness_theta 29.95
_olex2_refinement_description
;
1. Twinned data refinement
 Scales: 0.510(3) 0.490(3)
2. Fixed Uiso
 At 1.2 times of:
  All C(H) groups, All N(H,H) groups
 At 1.5 times of:
  All C(H,H,H) groups
3. Rigid body (RIGU) restrains
 All non-hydrogen atoms
 with sigma for 1-2 distances of 0.004 and sigma for 1-3 distances of 0.004
4.a Secondary CH2 refined with riding coordinates:
 N2(H2A,H2B)
4.b Aromatic/amide H refined with riding coordinates:
 C3(H3), C4(H4), C6(H6)
4.c Fitted hexagon refined as free rotating group:
 C2(C3,C4,C5,C6,C7)
4.d Idealised Me refined with riding coordinates:
 C10(H10A,H10B,H10C), C9(H9A,H9B,H9C)
;
_shelx_shelxl_version_number 2014/7
_olex2_submission_special_instructions 'No special instructions were received'

loop_
_space_group_symop_operation_xyz
'x, y, z'
'-y, x-y, z+1/3'
'-x+y, -x, z+2/3'
'x-y, -y, -z+2/3'
'-x, -x+y, -z+1/3'
'y, x, -z'

loop_
_atom_site_label
_atom_site_type_symbol
_atom_site_fract_x
_atom_site_fract_y
_atom_site_fract_z
_atom_site_U_iso_or_equiv
_atom_site_adp_type
_atom_site_occupancy
_atom_site_site_symmetry_order
_atom_site_calc_flag
_atom_site_refinement_flags_posn
_atom_site_refinement_flags_adp
_atom_site_refinement_flags_occupancy
_atom_site_disorder_assembly
_atom_site_disorder_group
Cd1 Cd 0.47065(8) 0.47065(8) 0.0000 0.0732(3) Uani 1 2 d S TU P . .
O2 O 0.4320(16) 0.5538(16) 0.1316(10) 0.151(5) Uani 1 1 d . U . . .
O1 O 0.3113(12) 0.3771(15) 0.1228(9) 0.137(4) Uani 1 1 d . U . . .
C1 C 0.3480(17) 0.4675(18) 0.1652(11) 0.117(4) Uani 1 1 d . U . . .
C2 C 0.2978(10) 0.4800(9) 0.2636(6) 0.097(3) Uani 1 1 d . U . . .
C3 C 0.2799(11) 0.5694(9) 0.2686(6) 0.123(6) Uani 1 1 d G U . . .
H3 H 0.3016 0.6194 0.2148 0.148 Uiso 1 1 calc R . . . .
C4 C 0.2296(9) 0.5841(8) 0.3540(6) 0.104(4) Uani 1 1 d G U . . .
H4 H 0.2177 0.6439 0.3574 0.125 Uiso 1 1 calc R . . . .
C5 C 0.1972(9) 0.5094(8) 0.4344(5) 0.085(3) Uani 1 1 d G U . . .
C6 C 0.2150(10) 0.4200(8) 0.4294(7) 0.125(6) Uani 1 1 d G U . . .
H6 H 0.1933 0.3700 0.4832 0.150 Uiso 1 1 calc R . . . .
C7 C 0.2653(10) 0.4053(8) 0.3440(7) 0.106(4) Uani 1 1 d G U . . .
O3 O 0.1465(9) 0.6139(10) 0.5404(7) 0.106(3) Uani 1 1 d . U . . .
O4 O 0.0876(14) 0.4468(13) 0.5778(11) 0.143(5) Uani 1 1 d . U . . .
C8 C 0.1424(12) 0.5273(14) 0.5248(10) 0.093(3) Uani 1 1 d . U . . .
N1 N 0.278(2) 0.3115(19) 0.3468(19) 0.187(9) Uani 1 1 d . U . . .
O5 O 0.384(2) 0.339(2) 0.3291(19) 0.212(8) Uani 1 1 d . U . . .
O6 O 0.214(4) 0.226(3) 0.394(3) 0.36(2) Uani 1 1 d . U . . .
N2 N 0.2316(19) 0.8428(18) 0.5194(18) 0.171(7) Uani 1 1 d . U . . .
H2A H 0.1921 0.7694 0.5146 0.206 Uiso 1 1 calc R . . . .
H2B H 0.2986 0.8658 0.4934 0.206 Uiso 1 1 calc R . . . .
C10 C 0.239(4) 0.878(2) 0.623(3) 0.208(13) Uani 1 1 d . U . . .
H10A H 0.2751 0.8467 0.6630 0.312 Uiso 1 1 calc R . . . .
H10B H 0.1664 0.8524 0.6497 0.312 Uiso 1 1 calc R . . . .
H10C H 0.2817 0.9569 0.6266 0.312 Uiso 1 1 calc R . . . .
C9 C 0.175(4) 0.895(3) 0.465(2) 0.218(14) Uani 1 1 d . U . . .
H9A H 0.2201 0.9741 0.4695 0.327 Uiso 1 1 calc R . . . .
H9B H 0.1046 0.8712 0.4954 0.327 Uiso 1 1 calc R . . . .
H9C H 0.1657 0.8732 0.3945 0.327 Uiso 1 1 calc R . . . .

loop_
_atom_site_aniso_label
_atom_site_aniso_U_11
_atom_site_aniso_U_22
_atom_site_aniso_U_33
_atom_site_aniso_U_23
_atom_site_aniso_U_13
_atom_site_aniso_U_12
Cd1 0.0998(6) 0.0998(6) 0.0375(2) -0.0001(2) 0.0001(2) 0.0631(7)
O2 0.196(12) 0.194(11) 0.088(7) 0.014(6) 0.053(7) 0.117(9)
O1 0.134(8) 0.205(11) 0.092(6) -0.039(7) 0.003(6) 0.098(8)
C1 0.152(10) 0.187(11) 0.057(6) -0.002(7) 0.017(6) 0.119(9)
C2 0.118(9) 0.135(8) 0.061(5) -0.004(5) 0.015(5) 0.081(7)
C3 0.190(16) 0.153(10) 0.072(6) 0.026(7) 0.061(9) 0.121(12)
C4 0.136(11) 0.116(8) 0.071(6) 0.015(5) 0.041(7) 0.071(8)
C5 0.087(6) 0.103(7) 0.056(4) -0.001(4) 0.017(4) 0.040(5)
C6 0.163(15) 0.139(9) 0.085(7) 0.011(7) 0.050(9) 0.084(10)
C7 0.137(10) 0.128(8) 0.075(6) -0.001(6) 0.028(7) 0.082(8)
O3 0.110(7) 0.118(6) 0.076(5) -0.015(4) 0.021(5) 0.046(5)
O4 0.177(11) 0.140(8) 0.109(8) 0.023(6) 0.078(9) 0.077(7)
C8 0.091(8) 0.114(7) 0.060(5) -0.011(5) 0.010(5) 0.041(6)
N1 0.27(2) 0.167(12) 0.176(16) 0.027(11) 0.083(15) 0.150(15)
O5 0.29(2) 0.250(18) 0.183(16) 0.056(15) 0.080(15) 0.203(17)
O6 0.45(3) 0.212(16) 0.46(4) 0.13(2) 0.27(3) 0.20(2)
N2 0.193(16) 0.141(14) 0.153(15) -0.030(12) 0.025(14) 0.063(13)
C10 0.27(3) 0.137(18) 0.148(16) -0.011(12) 0.033(16) 0.053(19)
C9 0.30(4) 0.23(3) 0.156(18) -0.053(18) 0.00(2) 0.16(3)

loop_
_atom_type_symbol
_atom_type_description
_atom_type_scat_dispersion_real
_atom_type_scat_dispersion_imag
_atom_type_scat_source
C C 0.0030 0.0010 'International Tables Vol C Tables 4.2.6.8 and 6.1.1.4'
H H 0.0000 0.0000 'International Tables Vol C Tables 4.2.6.8 and 6.1.1.4'
Cd Cd -0.8690 1.1630 'International Tables Vol C Tables 4.2.6.8 and 6.1.1.4'
N N 0.0060 0.0030 'International Tables Vol C Tables 4.2.6.8 and 6.1.1.4'
O O 0.0110 0.0060 'International Tables Vol C Tables 4.2.6.8 and 6.1.1.4'

loop_
_geom_angle_atom_site_label_1
_geom_angle_atom_site_label_2
_geom_angle_atom_site_label_3
_geom_angle
_geom_angle_site_symmetry_1
_geom_angle_site_symmetry_3
_geom_angle_publ_flag
O2 Cd1 O2 164.4(10) 6 . ?
O2 Cd1 O1 53.8(6) . . ?
O2 Cd1 O1 141.3(7) . 6 ?
O2 Cd1 O1 141.3(7) 6 . ?
O2 Cd1 O1 53.8(6) 6 6 ?
O2 Cd1 C1 27.2(7) . . ?
O2 Cd1 C1 167.4(7) . 6 ?
O2 Cd1 C1 167.4(7) 6 . ?
O2 Cd1 C1 27.2(7) 6 6 ?
O2 Cd1 O3 93.1(5) 6 4_665 ?
O2 Cd1 O3 93.1(5) . 2_664 ?
O2 Cd1 O3 87.9(5) . 4_665 ?
O2 Cd1 O3 87.9(5) 6 2_664 ?
O2 Cd1 O4 89.0(7) 6 4_665 ?
O2 Cd1 O4 89.0(7) . 2_664 ?
O2 Cd1 O4 79.3(7) 6 2_664 ?
O2 Cd1 O4 79.3(7) . 4_665 ?
O2 Cd1 C8 93.3(5) 6 4_665 ?
O2 Cd1 C8 80.8(5) 6 2_664 ?
O2 Cd1 C8 93.3(5) . 2_664 ?
O2 Cd1 C8 80.8(5) . 4_665 ?
O1 Cd1 O1 91.1(7) 6 . ?
O1 Cd1 C1 26.6(6) . . ?
O1 Cd1 C1 26.6(6) 6 6 ?
O1 Cd1 C1 116.5(6) 6 . ?
O1 Cd1 C1 116.5(6) . 6 ?
O1 Cd1 C8 119.9(5) . 2_664 ?
O1 Cd1 C8 91.4(5) 6 2_664 ?
O1 Cd1 C8 119.9(5) 6 4_665 ?
O1 Cd1 C8 91.4(5) . 4_665 ?
C1 Cd1 C1 142.8(9) 6 . ?
O3 Cd1 O1 75.4(4) 4_665 . ?
O3 Cd1 O1 99.2(5) 4_665 6 ?
O3 Cd1 O1 75.4(4) 2_664 6 ?
O3 Cd1 O1 99.2(5) 2_664 . ?
O3 Cd1 C1 97.7(5) 2_664 . ?
O3 Cd1 C1 79.9(5) 4_665 . ?
O3 Cd1 C1 97.7(5) 4_665 6 ?
O3 Cd1 C1 79.9(5) 2_664 6 ?
O3 Cd1 O3 172.6(6) 2_664 4_665 ?
O3 Cd1 C8 26.0(4) 4_665 4_665 ?
O3 Cd1 C8 161.3(5) 2_664 4_665 ?
O3 Cd1 C8 26.0(4) 2_664 2_664 ?
O3 Cd1 C8 161.3(5) 4_665 2_664 ?
O4 Cd1 O1 134.2(6) 4_665 6 ?
O4 Cd1 O1 134.2(6) 2_664 . ?
O4 Cd1 O1 110.4(5) 2_664 6 ?
O4 Cd1 O1 110.4(5) 4_665 . ?
O4 Cd1 C1 113.0(6) 2_664 . ?
O4 Cd1 C1 94.9(6) 2_664 6 ?
O4 Cd1 C1 113.0(6) 4_665 6 ?
O4 Cd1 C1 94.9(6) 4_665 . ?
O4 Cd1 O3 135.3(4) 4_665 2_664 ?
O4 Cd1 O3 52.1(5) 4_665 4_665 ?
O4 Cd1 O3 52.1(5) 2_664 2_664 ?
O4 Cd1 O3 135.3(4) 2_664 4_665 ?
O4 Cd1 O4 83.5(6) 4_665 2_664 ?
O4 Cd1 C8 109.8(5) 4_665 2_664 ?
O4 Cd1 C8 26.3(5) 4_665 4_665 ?
O4 Cd1 C8 109.8(5) 2_664 4_665 ?
O4 Cd1 C8 26.3(5) 2_664 2_664 ?
C8 Cd1 C1 85.0(5) 4_665 . ?
C8 Cd1 C1 109.0(5) 2_664 . ?
C8 Cd1 C1 109.0(5) 4_665 6 ?
C8 Cd1 C1 85.0(5) 2_664 6 ?
C8 Cd1 C8 136.1(8) 4_665 2_664 ?
C1 O2 Cd1 97.0(12) . . ?
C1 O1 Cd1 87.2(12) . . ?
O2 C1 Cd1 55.8(8) . . ?
O2 C1 C2 116.5(16) . . ?
O1 C1 Cd1 66.2(9) . . ?
O1 C1 O2 122.0(13) . . ?
O1 C1 C2 121.4(17) . . ?
C2 C1 Cd1 170.8(13) . . ?
C3 C2 C1 116.2(9) . . ?
C3 C2 C7 120.0 . . ?
C7 C2 C1 123.7(9) . . ?
C2 C3 C4 120.0 . . ?
C3 C4 C5 120.0 . . ?
C4 C5 C8 118.5(8) . . ?
C6 C5 C4 120.0 . . ?
C6 C5 C8 121.5(8) . . ?
C5 C6 C7 120.0 . . ?
C2 C7 N1 124.9(12) . . ?
C6 C7 C2 120.0 . . ?
C6 C7 N1 115.1(12) . . ?
C8 O3 Cd1 91.3(8) . 3_565 ?
C8 O4 Cd1 94.1(10) . 3_565 ?
C5 C8 Cd1 167.2(10) . 3_565 ?
O3 C8 Cd1 62.7(7) . 3_565 ?
O3 C8 C5 122.2(13) . . ?
O3 C8 O4 121.7(12) . . ?
O4 C8 Cd1 59.6(8) . 3_565 ?
O4 C8 C5 115.9(14) . . ?
O5 N1 C7 111(2) . . ?
O6 N1 C7 123(2) . . ?
O6 N1 O5 121(3) . . ?
C10 N2 C9 105(3) . . ?

loop_
_geom_bond_atom_site_label_1
_geom_bond_atom_site_label_2
_geom_bond_distance
_geom_bond_site_symmetry_2
_geom_bond_publ_flag
Cd1 O2 2.289(13) 6 ?
Cd1 O2 2.289(13) . ?
Cd1 O1 2.518(14) 6 ?
Cd1 O1 2.518(14) . ?
Cd1 C1 2.747(14) 6 ?
Cd1 C1 2.747(14) . ?
Cd1 O3 2.429(9) 4_665 ?
Cd1 O3 2.429(9) 2_664 ?
Cd1 O4 2.363(11) 2_664 ?
Cd1 O4 2.363(11) 4_665 ?
Cd1 C8 2.732(13) 4_665 ?
Cd1 C8 2.732(13) 2_664 ?
O2 C1 1.27(3) . ?
O1 C1 1.23(2) . ?
C1 C2 1.520(14) . ?
C2 C3 1.3900 . ?
C2 C7 1.3900 . ?
C3 C4 1.3900 . ?
C4 C5 1.3900 . ?
C5 C6 1.3900 . ?
C5 C8 1.498(14) . ?
C6 C7 1.3900 . ?
C7 N1 1.40(2) . ?
O3 Cd1 2.429(9) 3_565 ?
O3 C8 1.20(2) . ?
O4 Cd1 2.363(11) 3_565 ?
O4 C8 1.21(2) . ?
C8 Cd1 2.732(13) 3_565 ?
N1 O5 1.35(3) . ?
N1 O6 1.24(4) . ?
N2 C10 1.43(3) . ?
N2 C9 1.49(5) . ?

loop_
_twin_individual_id
_twin_individual_mass_fraction_refined
1 0.510(3)
2 0.490(3)
